data_1570117
loop_
_publ_author_name
'Polukeev, Alexey V.'
'Capelli, Silvia C.'
'Wendt, Ola F.'

_publ_section_title
;
 Unravelling strong temperature-dependence of <i>J</i><sub>HD</sub> in
 transition metal hydrides: solvation and non-covalent interactions
 <i>versus</i> temperature-elastic H-H bonds.
;
_journal_issue 43
_journal_name_full 'Chemical science'
_journal_page_first 12308
_journal_page_last 12320
_journal_paper_doi 10.1039/d3sc04197b
_journal_volume 14
_journal_year 2023
_chemical_formula_moiety 'C22 H41 Ir1 O2 P2'
_chemical_formula_sum 'C22 H39 Ir O2 P2'
_chemical_formula_weight 589.7
_chemical_properties_physical Air-sensitive,Oxygen-sensitive
_space_group_IT_number 14
_space_group_name_Hall '-P 2ybc'
_space_group_name_H-M_alt 'P 1 21/c 1'
_symmetry_cell_setting monoclinic
_symmetry_Int_Tables_number 14
_symmetry_space_group_name_Hall '-P 2ybc'
_symmetry_space_group_name_H-M 'P 1 21/c 1'
_audit_update_record
;
2023-04-19 deposited with the CCDC.	2023-10-13 downloaded from the CCDC.
;
_cell_angle_alpha 90
_cell_angle_beta 115.113(8)
_cell_angle_gamma 90
_cell_formula_units_Z 4
_cell_length_a 16.5349(16)
_cell_length_b 10.5849(9)
_cell_length_c 15.6632(12)
_cell_measurement_reflns_used 5822
_cell_measurement_temperature 100
_cell_measurement_theta_max 28.93
_cell_measurement_theta_min 3.04
_cell_volume 2482.2(4)
_computing_cell_refinement
;
CrysAlisPro, Agilent Technologies,
Version 1.171.35.21 (release 20-01-2012 CrysAlis171 .NET)
(compiled Jan 23 2012,18:06:46)
;
_computing_data_collection
;
CrysAlisPro, Agilent Technologies,
Version 1.171.35.21 (release 20-01-2012 CrysAlis171 .NET)
(compiled Jan 23 2012,18:06:46)
;
_computing_data_reduction
;
CrysAlisPro, Agilent Technologies,
Version 1.171.35.21 (release 20-01-2012 CrysAlis171 .NET)
(compiled Jan 23 2012,18:06:46)
;
_diffrn_ambient_temperature 100
_diffrn_detector_area_resol_mean 16.1367
_diffrn_measured_fraction_theta_full 0.98
_diffrn_measured_fraction_theta_max 0.89
_diffrn_measurement_device 'four-circle diffractometer'
_diffrn_measurement_device_type 'Xcalibur, Eos'
_diffrn_measurement_method '\w scans'
_diffrn_radiation_monochromator graphite
_diffrn_radiation_probe x-ray
_diffrn_radiation_source 'Enhance (Mo) X-ray Source'
_diffrn_radiation_type 'Mo K\a'
_diffrn_radiation_wavelength 0.7107
_diffrn_reflns_av_R_equivalents 0.045
_diffrn_reflns_av_unetI/netI 0.0391
_diffrn_reflns_limit_h_max 20
_diffrn_reflns_limit_h_min -21
_diffrn_reflns_limit_k_max 14
_diffrn_reflns_limit_k_min -14
_diffrn_reflns_limit_l_max 21
_diffrn_reflns_limit_l_min -20
_diffrn_reflns_number 22737
_diffrn_reflns_theta_full 27.55
_diffrn_reflns_theta_max 29.02
_diffrn_reflns_theta_min 3.05
_exptl_absorpt_coefficient_mu 5.521
_exptl_absorpt_correction_T_max 1
_exptl_absorpt_correction_T_min 0.67
_exptl_absorpt_correction_type multi-scan
_exptl_absorpt_process_details
;
CrysAlisPro, Agilent Technologies,
Version 1.171.35.21 (release 20-01-2012 CrysAlis171 .NET)
(compiled Jan 23 2012,18:06:46)
Empirical absorption correction using spherical harmonics,
 implemented in SCALE3 ABSPACK scaling algorithm.
;
_exptl_crystal_colour red
_exptl_crystal_density_diffrn 1.578
_exptl_crystal_description block
_exptl_crystal_F_000 1176
_exptl_crystal_size_max 0.1
_exptl_crystal_size_mid 0.03
_exptl_crystal_size_min 0.02
_refine_diff_density_max 1.80
_refine_diff_density_min -1.15
_refine_ls_extinction_method none
_refine_ls_goodness_of_fit_gt 1.33
_refine_ls_goodness_of_fit_ref 1.32
_refine_ls_hydrogen_treatment constr
_refine_ls_number_constraints 156
_refine_ls_number_parameters 244
_refine_ls_number_reflns 5891
_refine_ls_number_restraints 0
_refine_ls_R_factor_all 0.0421
_refine_ls_R_factor_gt 0.0288
_refine_ls_shift/su_max 0.0235
_refine_ls_shift/su_mean 0.0008
_refine_ls_structure_factor_coef Fsqd
_refine_ls_weighting_details w=1/(\s^2^(I)+0.0004I^2^)
_refine_ls_weighting_scheme sigma
_refine_ls_wR_factor_gt 0.0609
_refine_ls_wR_factor_ref 0.0674
_reflns_number_gt 4813
_reflns_number_total 5891
_reflns_threshold_expression I>3\s(I)
_cod_data_source_file d3sc04197b2.cif
_cod_data_source_block I
_cod_depositor_comments
;
The following automatic conversions were performed:

data item '_diffrn_radiation_probe' value 'X-ray' was changed to
'x-ray' in accordance with the
/home/data/users/saulius/crontab/automatic-downloads/rss-feeds/RSC/lib/dictionaries/cif_core.dic
dictionary named 'cif_core.dic' version 2.4.2 last updated on
2011-04-26.

Automatic conversion script
Id: cif_fix_values 8170 2020-07-09 18:12:32Z antanas 

 Adding full bibliography for 1570117--1570122.cif.
;
_cod_original_sg_symbol_Hall '-P 2ycb'
_cod_original_formula_sum 'C22 H39 Ir1 O2 P2'
_cod_database_code 1570117

loop_
_space_group_symop_id
_space_group_symop_operation_xyz
1 x,y,z
2 -x,y+1/2,-z+1/2
3 -x,-y,-z
4 x,-y+1/2,z+1/2

loop_
_atom_site_label
_atom_site_type_symbol
_atom_site_fract_x
_atom_site_fract_y
_atom_site_fract_z
_atom_site_adp_type
_atom_site_U_iso_or_equiv
_atom_site_site_symmetry_multiplicity
_atom_site_occupancy
_atom_site_calc_flag
_atom_site_refinement_flags
_atom_site_disorder_assembly
_atom_site_disorder_group
Ir1 Ir 0.722289(10) 0.464927(14) 0.421066(10) Uani 0.01416(6) 4 1 d . . .
P1 P 0.81032(7) 0.31050(10) 0.51574(7) Uani 0.0138(4) 4 1 d . . .
P2 P 0.66755(7) 0.66147(10) 0.37163(7) Uani 0.0148(4) 4 1 d . . .
O1 O 0.88472(17) 0.3848(3) 0.61174(17) Uani 0.0146(10) 4 1 d . . .
O2 O 0.72943(17) 0.7598(3) 0.45831(18) Uani 0.0157(10) 4 1 d . . .
C1 C 0.8341(3) 0.1525(5) 0.3866(3) Uani 0.034(2) 4 1 d . . .
C2 C 0.6452(3) 0.6465(4) 0.1849(3) Uani 0.032(2) 4 1 d . . .
C3 C 0.9569(3) 0.1418(4) 0.5509(3) Uani 0.0231(17) 4 1 d . . .
C4 C 0.7890(3) 0.7305(5) 0.3062(3) Uani 0.035(2) 4 1 d . . .
C5 C 0.9362(3) 0.5856(4) 0.6856(3) Uani 0.0165(14) 4 1 d . . .
C6 C 0.9262(3) 0.7162(4) 0.6819(3) Uani 0.0176(15) 4 1 d . . .
C7 C 0.6538(3) 0.8665(4) 0.2473(3) Uani 0.031(2) 4 1 d . . .
C8 C 0.8245(3) 0.1418(4) 0.6648(3) Uani 0.0215(16) 4 1 d . . .
C9 C 0.8875(3) 0.2273(4) 0.4764(3) Uani 0.0185(15) 4 1 d . . .
C10 C 0.8758(3) 0.5155(4) 0.6103(3) Uani 0.0144(14) 4 1 d . . .
C11 C 0.8584(2) 0.7766(4) 0.6064(3) Uani 0.0162(15) 4 1 d . . .
C12 C 0.5428(3) 0.8376(4) 0.3852(3) Uani 0.0236(17) 4 1 d . . .
C13 C 0.5556(2) 0.6992(4) 0.3666(3) Uani 0.0180(15) 4 1 d . . .
C14 C 0.5481(3) 0.6196(4) 0.4453(3) Uani 0.0264(18) 4 1 d . . .
C15 C 0.4831(3) 0.6569(4) 0.2704(3) Uani 0.0272(17) 4 1 d . . .
C16 C 0.6872(3) 0.7318(4) 0.2721(3) Uani 0.0223(17) 4 1 d . . .
C17 C 0.9379(3) 0.3345(5) 0.4526(3) Uani 0.031(2) 4 1 d . . .
C18 C 0.6985(3) 0.1078(5) 0.5054(3) Uani 0.0330(19) 4 1 d . . .
C19 C 0.7577(3) 0.2071(4) 0.5748(3) Uani 0.0179(15) 4 1 d . . .
C20 C 0.6998(3) 0.2959(4) 0.6031(3) Uani 0.031(2) 4 1 d . . .
C21 C 0.8069(2) 0.5719(4) 0.5332(3) Uani 0.0134(14) 4 1 d . . .
C22 C 0.7994(3) 0.7021(4) 0.5339(3) Uani 0.0154(14) 4 1 d . . .
H1c1 H 0.789761 0.206304 0.341406 Uiso 0.0409 4 1 d . . .
H2c1 H 0.873634 0.121866 0.360713 Uiso 0.0409 4 1 d . . .
H3c1 H 0.805327 0.082364 0.401114 Uiso 0.0409 4 1 d . . .
H1c2 H 0.663042 0.560602 0.202527 Uiso 0.0381 4 1 d . . .
H2c2 H 0.581303 0.652668 0.159433 Uiso 0.0381 4 1 d . . .
H3c2 H 0.664933 0.673066 0.138275 Uiso 0.0381 4 1 d . . .
H1c3 H 0.98286 0.185552 0.610123 Uiso 0.0278 4 1 d . . .
H2c3 H 0.928419 0.066002 0.55776 Uiso 0.0278 4 1 d . . .
H3c3 H 1.002899 0.120579 0.531224 Uiso 0.0278 4 1 d . . .
H1c4 H 0.810648 0.64543 0.320772 Uiso 0.0424 4 1 d . . .
H2c4 H 0.803941 0.763399 0.257595 Uiso 0.0424 4 1 d . . .
H3c4 H 0.816232 0.781955 0.361702 Uiso 0.0424 4 1 d . . .
H1c5 H 0.983085 0.545147 0.738186 Uiso 0.0198 4 1 d . . .
H1c6 H 0.967324 0.766253 0.732981 Uiso 0.0211 4 1 d . . .
H1c7 H 0.677509 0.917753 0.303096 Uiso 0.0368 4 1 d . . .
H2c7 H 0.673146 0.899619 0.201896 Uiso 0.0368 4 1 d . . .
H3c7 H 0.589783 0.867373 0.221053 Uiso 0.0368 4 1 d . . .
H1c8 H 0.862633 0.204176 0.707453 Uiso 0.0258 4 1 d . . .
H2c8 H 0.792569 0.097486 0.694329 Uiso 0.0258 4 1 d . . .
H3c8 H 0.860142 0.083071 0.648772 Uiso 0.0258 4 1 d . . .
H1c11 H 0.852693 0.866909 0.604616 Uiso 0.0195 4 1 d . . .
H1c12 H 0.552176 0.889741 0.340066 Uiso 0.0283 4 1 d . . .
H2c12 H 0.483191 0.849975 0.379494 Uiso 0.0283 4 1 d . . .
H3c12 H 0.584946 0.86009 0.447671 Uiso 0.0283 4 1 d . . .
H1c14 H 0.546888 0.531534 0.430077 Uiso 0.0316 4 1 d . . .
H2c14 H 0.598568 0.636194 0.503973 Uiso 0.0316 4 1 d . . .
H3c14 H 0.494138 0.641365 0.450785 Uiso 0.0316 4 1 d . . .
H1c15 H 0.494676 0.571656 0.25787 Uiso 0.0326 4 1 d . . .
H2c15 H 0.425548 0.661082 0.27161 Uiso 0.0326 4 1 d . . .
H3c15 H 0.483793 0.711563 0.221851 Uiso 0.0326 4 1 d . . .
H1c17 H 0.973221 0.380741 0.508953 Uiso 0.0373 4 1 d . . .
H2c17 H 0.976179 0.298949 0.426887 Uiso 0.0373 4 1 d . . .
H3c17 H 0.895649 0.390411 0.407291 Uiso 0.0373 4 1 d . . .
H1c18 H 0.661539 0.147782 0.446696 Uiso 0.0396 4 1 d . . .
H2c18 H 0.735431 0.045276 0.494968 Uiso 0.0396 4 1 d . . .
H3c18 H 0.661501 0.068062 0.531029 Uiso 0.0396 4 1 d . . .
H1c20 H 0.736607 0.360638 0.644123 Uiso 0.0371 4 1 d . . .
H2c20 H 0.654869 0.334008 0.547594 Uiso 0.0371 4 1 d . . .
H3c20 H 0.671544 0.248537 0.635234 Uiso 0.0371 4 1 d . . .

loop_
_atom_site_aniso_label
_atom_site_aniso_type_symbol
_atom_site_aniso_U_11
_atom_site_aniso_U_22
_atom_site_aniso_U_33
_atom_site_aniso_U_12
_atom_site_aniso_U_13
_atom_site_aniso_U_23
Ir1 Ir 0.01746(9) 0.01262(9) 0.01050(8) 0.00037(7) 0.00410(7) -0.00082(7)
P1 P 0.0162(5) 0.0134(5) 0.0116(5) 0.0005(4) 0.0056(4) -0.0006(4)
P2 P 0.0176(5) 0.0148(5) 0.0120(5) 0.0006(4) 0.0063(4) 0.0007(4)
O1 O 0.0182(14) 0.0121(14) 0.0122(13) 0.0004(12) 0.0052(12) -0.0006(12)
O2 O 0.0148(14) 0.0128(14) 0.0162(14) 0.0020(11) 0.0034(12) 0.0000(13)
C1 C 0.040(3) 0.037(3) 0.022(2) 0.008(2) 0.010(2) -0.013(2)
C2 C 0.054(3) 0.028(3) 0.016(2) 0.008(2) 0.017(2) 0.002(2)
C3 C 0.028(2) 0.024(2) 0.022(2) 0.008(2) 0.016(2) 0.001(2)
C4 C 0.038(3) 0.048(3) 0.031(3) 0.001(3) 0.025(2) 0.010(3)
C5 C 0.017(2) 0.023(2) 0.0093(18) -0.0012(18) 0.0048(17) -0.0015(18)
C6 C 0.020(2) 0.022(2) 0.013(2) -0.0030(18) 0.0086(18) -0.0039(19)
C7 C 0.047(3) 0.024(2) 0.027(3) 0.000(2) 0.021(2) 0.008(2)
C8 C 0.025(2) 0.023(2) 0.020(2) -0.0019(19) 0.0123(19) 0.005(2)
C9 C 0.025(2) 0.019(2) 0.014(2) 0.0050(18) 0.0101(18) -0.0010(19)
C10 C 0.018(2) 0.015(2) 0.0148(19) -0.0018(17) 0.0119(17) -0.0018(18)
C11 C 0.021(2) 0.013(2) 0.019(2) -0.0011(17) 0.0129(18) -0.0037(18)
C12 C 0.024(2) 0.019(2) 0.027(2) 0.0028(19) 0.011(2) 0.002(2)
C13 C 0.015(2) 0.017(2) 0.022(2) -0.0001(17) 0.0074(18) 0.0004(19)
C14 C 0.025(2) 0.027(2) 0.032(3) 0.001(2) 0.017(2) 0.006(2)
C15 C 0.017(2) 0.028(3) 0.028(2) 0.002(2) 0.0019(19) -0.004(2)
C16 C 0.031(2) 0.023(2) 0.015(2) 0.002(2) 0.012(2) 0.002(2)
C17 C 0.042(3) 0.031(3) 0.035(3) 0.007(2) 0.030(2) 0.006(2)
C18 C 0.036(3) 0.029(3) 0.026(2) -0.013(2) 0.006(2) 0.005(2)
C19 C 0.018(2) 0.018(2) 0.016(2) -0.0009(17) 0.0064(18) 0.0019(18)
C20 C 0.032(3) 0.035(3) 0.036(3) 0.008(2) 0.024(2) 0.012(2)
C21 C 0.0105(18) 0.022(2) 0.0082(18) -0.0006(16) 0.0041(16) -0.0044(17)
C22 C 0.0157(19) 0.021(2) 0.0117(19) 0.0028(17) 0.0084(17) -0.0004(18)

loop_
_atom_type_symbol
_atom_type_scat_dispersion_real
_atom_type_scat_dispersion_imag
_atom_type_scat_source
C 0.0033 0.0016 'International Tables Vol C tables 4.2.6.8 and 6.1.1.1'
H 0.0000 0.0000 'International Tables Vol C tables 4.2.6.8 and 6.1.1.1'
Ir -1.4442 7.9887 'International Tables Vol C tables 4.2.6.8 and 6.1.1.1'
O 0.0106 0.0060 'International Tables Vol C tables 4.2.6.8 and 6.1.1.1'
P 0.1023 0.0942 'International Tables Vol C tables 4.2.6.8 and 6.1.1.1'

loop_
_exptl_crystal_face_index_h
_exptl_crystal_face_index_k
_exptl_crystal_face_index_l
_exptl_crystal_face_perp_dist
? ? ? ?

loop_
_geom_angle_atom_site_label_1
_geom_angle_atom_site_label_2
_geom_angle_atom_site_label_3
_geom_angle_site_symmetry_1
_geom_angle_site_symmetry_2
_geom_angle_site_symmetry_3
_geom_angle
_geom_angle_publ_flag
P1 Ir1 P2 . . . 159.19(3) ?
P1 Ir1 C21 . . . 79.84(11) ?
P2 Ir1 C21 . . . 79.35(11) ?
Ir1 P1 C9 . . . 117.68(13) ?
Ir1 P1 C19 . . . 116.17(13) ?
C9 P1 C19 . . . 114.6(2) ?
Ir1 P2 C13 . . . 117.15(14) ?
Ir1 P2 C16 . . . 117.53(15) ?
C13 P2 C16 . . . 113.57(19) ?
C9 C1 H1c1 . . . 109.47 ?
C9 C1 H2c1 . . . 109.47 ?
C9 C1 H3c1 . . . 109.47 ?
H1c1 C1 H2c1 . . . 109.47 ?
H1c1 C1 H3c1 . . . 109.47 ?
H2c1 C1 H3c1 . . . 109.47 ?
C16 C2 H1c2 . . . 109.47 ?
C16 C2 H2c2 . . . 109.47 ?
C16 C2 H3c2 . . . 109.47 ?
H1c2 C2 H2c2 . . . 109.47 ?
H1c2 C2 H3c2 . . . 109.47 ?
H2c2 C2 H3c2 . . . 109.47 ?
C9 C3 H1c3 . . . 109.47 ?
C9 C3 H2c3 . . . 109.47 ?
C9 C3 H3c3 . . . 109.47 ?
H1c3 C3 H2c3 . . . 109.47 ?
H1c3 C3 H3c3 . . . 109.47 ?
H2c3 C3 H3c3 . . . 109.47 ?
C16 C4 H1c4 . . . 109.47 ?
C16 C4 H2c4 . . . 109.47 ?
C16 C4 H3c4 . . . 109.47 ?
H1c4 C4 H2c4 . . . 109.47 ?
H1c4 C4 H3c4 . . . 109.47 ?
H2c4 C4 H3c4 . . . 109.47 ?
C6 C5 C10 . . . 117.7(3) ?
C6 C5 H1c5 . . . 121.15 ?
C10 C5 H1c5 . . . 121.15 ?
C5 C6 C11 . . . 122.0(3) ?
C5 C6 H1c6 . . . 118.99 ?
C11 C6 H1c6 . . . 118.99 ?
C16 C7 H1c7 . . . 109.47 ?
C16 C7 H2c7 . . . 109.47 ?
C16 C7 H3c7 . . . 109.47 ?
H1c7 C7 H2c7 . . . 109.47 ?
H1c7 C7 H3c7 . . . 109.47 ?
H2c7 C7 H3c7 . . . 109.47 ?
C19 C8 H1c8 . . . 109.47 ?
C19 C8 H2c8 . . . 109.47 ?
C19 C8 H3c8 . . . 109.47 ?
H1c8 C8 H2c8 . . . 109.47 ?
H1c8 C8 H3c8 . . . 109.47 ?
H2c8 C8 H3c8 . . . 109.47 ?
P1 C9 C1 . . . 110.0(3) ?
P1 C9 C3 . . . 115.1(3) ?
P1 C9 C17 . . . 104.4(3) ?
C1 C9 C3 . . . 110.3(3) ?
C1 C9 C17 . . . 108.6(4) ?
C3 C9 C17 . . . 108.0(3) ?
O1 C10 C5 . . . 118.9(3) ?
O1 C10 C21 . . . 118.9(3) ?
C5 C10 C21 . . . 122.2(4) ?
C6 C11 C22 . . . 117.9(4) ?
C6 C11 H1c11 . . . 121.06 ?
C22 C11 H1c11 . . . 121.06 ?
C13 C12 H1c12 . . . 109.47 ?
C13 C12 H2c12 . . . 109.47 ?
C13 C12 H3c12 . . . 109.47 ?
H1c12 C12 H2c12 . . . 109.47 ?
H1c12 C12 H3c12 . . . 109.47 ?
H2c12 C12 H3c12 . . . 109.47 ?
P2 C13 C12 . . . 114.4(3) ?
P2 C13 C14 . . . 105.3(3) ?
P2 C13 C15 . . . 109.0(3) ?
C12 C13 C14 . . . 108.0(4) ?
C12 C13 C15 . . . 110.6(3) ?
C14 C13 C15 . . . 109.2(3) ?
C13 C14 H1c14 . . . 109.47 ?
C13 C14 H2c14 . . . 109.47 ?
C13 C14 H3c14 . . . 109.47 ?
H1c14 C14 H2c14 . . . 109.47 ?
H1c14 C14 H3c14 . . . 109.47 ?
H2c14 C14 H3c14 . . . 109.47 ?
C13 C15 H1c15 . . . 109.47 ?
C13 C15 H2c15 . . . 109.47 ?
C13 C15 H3c15 . . . 109.47 ?
H1c15 C15 H2c15 . . . 109.47 ?
H1c15 C15 H3c15 . . . 109.47 ?
H2c15 C15 H3c15 . . . 109.47 ?
P2 C16 C2 . . . 109.5(3) ?
P2 C16 C4 . . . 105.0(3) ?
P2 C16 C7 . . . 114.4(4) ?
C2 C16 C4 . . . 108.7(4) ?
C2 C16 C7 . . . 110.2(3) ?
C4 C16 C7 . . . 108.8(4) ?
C9 C17 H1c17 . . . 109.47 ?
C9 C17 H2c17 . . . 109.47 ?
C9 C17 H3c17 . . . 109.47 ?
H1c17 C17 H2c17 . . . 109.47 ?
H1c17 C17 H3c17 . . . 109.47 ?
H2c17 C17 H3c17 . . . 109.47 ?
C19 C18 H1c18 . . . 109.47 ?
C19 C18 H2c18 . . . 109.47 ?
C19 C18 H3c18 . . . 109.47 ?
H1c18 C18 H2c18 . . . 109.47 ?
H1c18 C18 H3c18 . . . 109.47 ?
H2c18 C18 H3c18 . . . 109.47 ?
P1 C19 C8 . . . 114.4(3) ?
P1 C19 C18 . . . 110.0(3) ?
P1 C19 C20 . . . 105.2(3) ?
C8 C19 C18 . . . 109.7(3) ?
C8 C19 C20 . . . 107.7(4) ?
C18 C19 C20 . . . 109.6(4) ?
C19 C20 H1c20 . . . 109.47 ?
C19 C20 H2c20 . . . 109.47 ?
C19 C20 H3c20 . . . 109.47 ?
H1c20 C20 H2c20 . . . 109.47 ?
H1c20 C20 H3c20 . . . 109.47 ?
H2c20 C20 H3c20 . . . 109.47 ?
Ir1 C21 C10 . . . 120.8(3) ?
Ir1 C21 C22 . . . 121.6(2) ?
C10 C21 C22 . . . 117.6(3) ?
O2 C22 C11 . . . 119.2(4) ?
O2 C22 C21 . . . 118.3(3) ?
C11 C22 C21 . . . 122.5(3) ?

loop_
_geom_bond_atom_site_label_1
_geom_bond_atom_site_label_2
_geom_bond_site_symmetry_1
_geom_bond_site_symmetry_2
_geom_bond_distance
_geom_bond_publ_flag
Ir1 P1 . . 2.2710(10) ?
Ir1 P2 . . 2.2698(11) ?
Ir1 C21 . . 2.060(3) ?
P1 C9 . . 1.857(5) ?
P1 C19 . . 1.869(5) ?
P2 C13 . . 1.863(5) ?
P2 C16 . . 1.876(5) ?
O1 C10 . . 1.390(5) ?
O2 C22 . . 1.397(4) ?
C1 C9 . . 1.527(6) ?
C1 H1c1 . . 0.96 ?
C1 H2c1 . . 0.96 ?
C1 H3c1 . . 0.96 ?
C2 C16 . . 1.535(6) ?
C2 H1c2 . . 0.96 ?
C2 H2c2 . . 0.96 ?
C2 H3c2 . . 0.96 ?
C3 C9 . . 1.537(5) ?
C3 H1c3 . . 0.96 ?
C3 H2c3 . . 0.96 ?
C3 H3c3 . . 0.96 ?
C4 C16 . . 1.535(7) ?
C4 H1c4 . . 0.96 ?
C4 H2c4 . . 0.96 ?
C4 H3c4 . . 0.96 ?
C5 C6 . . 1.390(6) ?
C5 C10 . . 1.393(5) ?
C5 H1c5 . . 0.96 ?
C6 C11 . . 1.392(5) ?
C6 H1c6 . . 0.96 ?
C7 C16 . . 1.520(6) ?
C7 H1c7 . . 0.96 ?
C7 H2c7 . . 0.96 ?
C7 H3c7 . . 0.96 ?
C8 C19 . . 1.537(5) ?
C8 H1c8 . . 0.96 ?
C8 H2c8 . . 0.96 ?
C8 H3c8 . . 0.96 ?
C9 C17 . . 1.544(7) ?
C10 C21 . . 1.394(5) ?
C11 C22 . . 1.387(5) ?
C11 H1c11 . . 0.96 ?
C12 C13 . . 1.525(6) ?
C12 H1c12 . . 0.96 ?
C12 H2c12 . . 0.96 ?
C12 H3c12 . . 0.96 ?
C13 C14 . . 1.540(7) ?
C13 C15 . . 1.541(5) ?
C14 H1c14 . . 0.96 ?
C14 H2c14 . . 0.96 ?
C14 H3c14 . . 0.96 ?
C15 H1c15 . . 0.96 ?
C15 H2c15 . . 0.96 ?
C15 H3c15 . . 0.96 ?
C17 H1c17 . . 0.96 ?
C17 H2c17 . . 0.96 ?
C17 H3c17 . . 0.96 ?
C18 C19 . . 1.530(6) ?
C18 H1c18 . . 0.96 ?
C18 H2c18 . . 0.96 ?
C18 H3c18 . . 0.96 ?
C19 C20 . . 1.536(7) ?
C20 H1c20 . . 0.96 ?
C20 H2c20 . . 0.96 ?
C20 H3c20 . . 0.96 ?
C21 C22 . . 1.384(6) ?

loop_
_geom_hbond_atom_site_label_D
_geom_hbond_atom_site_label_H
_geom_hbond_atom_site_label_A
_geom_hbond_site_symmetry_D
_geom_hbond_site_symmetry_H
_geom_hbond_site_symmetry_A
_geom_hbond_distance_DH
_geom_hbond_distance_HA
_geom_hbond_distance_DA
_geom_hbond_angle_DHA
_geom_hbond_publ_flag
? ? ? ? ? ? ? ? ? ? ?

loop_
_geom_torsion_atom_site_label_1
_geom_torsion_atom_site_label_2
_geom_torsion_atom_site_label_3
_geom_torsion_atom_site_label_4
_geom_torsion_site_symmetry_1
_geom_torsion_site_symmetry_2
_geom_torsion_site_symmetry_3
_geom_torsion_site_symmetry_4
_geom_torsion
_geom_torsion_publ_flag
? ? ? ? ? ? ? ? ? ?

loop_
_restr_angle_atom_site_label_1
_restr_angle_site_symmetry_1
_restr_angle_atom_site_label_2
_restr_angle_site_symmetry_2
_restr_angle_atom_site_label_3
_restr_angle_site_symmetry_3
_restr_angle_target
_restr_angle_target_weight_param
? ? ? ? ? ? ? ?

loop_
_restr_distance_atom_site_label_1
_restr_distance_site_symmetry_1
_restr_distance_atom_site_label_2
_restr_distance_site_symmetry_2
_restr_distance_target
_restr_distance_target_weight_param
? ? ? ? ? ?

loop_
_restr_equal_angle_atom_site_label_1
_restr_equal_angle_site_symmetry_1
_restr_equal_angle_atom_site_label_2
_restr_equal_angle_site_symmetry_2
_restr_equal_angle_atom_site_label_3
_restr_equal_angle_site_symmetry_3
_restr_equal_angle_class_class_id
_restr_equal_angle_class_target_weight_param
? ? ? ? ? ? ? ?

loop_
_restr_equal_distance_atom_site_label_1
_restr_equal_distance_site_symmetry_1
_restr_equal_distance_atom_site_label_2
_restr_equal_distance_site_symmetry_2
_restr_equal_distance_class_class_id
_restr_equal_distance_class_target_weight_param
? ? ? ? ? ?

loop_
_restr_equal_torsion_atom_site_label_1
_restr_equal_torsion_site_symmetry_1
_restr_equal_torsion_atom_site_label_2
_restr_equal_torsion_site_symmetry_2
_restr_equal_torsion_atom_site_label_3
_restr_equal_torsion_site_symmetry_3
_restr_equal_torsion_atom_site_label_4
_restr_equal_torsion_site_symmetry_4
_restr_equal_torsion_class_class_id
_restr_equal_torsion_class_target_weight_param
? ? ? ? ? ? ? ? ? ?

loop_
_restr_torsion_atom_site_label_1
_restr_torsion_site_symmetry_1
_restr_torsion_atom_site_label_2
_restr_torsion_site_symmetry_2
_restr_torsion_atom_site_label_3
_restr_torsion_site_symmetry_3
_restr_torsion_atom_site_label_4
_restr_torsion_site_symmetry_4
_restr_torsion_angle_target
_restr_torsion_weight_param
? ? ? ? ? ? ? ? ? ?

loop_
_twin_individual_id
_twin_individual_mass_fraction_refined
_twin_individual_twin_matrix_11
_twin_individual_twin_matrix_12
_twin_individual_twin_matrix_13
_twin_individual_twin_matrix_21
_twin_individual_twin_matrix_22
_twin_individual_twin_matrix_23
_twin_individual_twin_matrix_31
_twin_individual_twin_matrix_32
_twin_individual_twin_matrix_33
? ? ? ? ? ? ? ? ? ? ?

loop_
_jana_atom_site_adp_c_label
_jana_atom_site_adp_c_type_symbol
_jana_atom_site_adp_c_111
_jana_atom_site_adp_c_112
_jana_atom_site_adp_c_113
_jana_atom_site_adp_c_122
_jana_atom_site_adp_c_123
_jana_atom_site_adp_c_133
_jana_atom_site_adp_c_222
_jana_atom_site_adp_c_223
_jana_atom_site_adp_c_233
_jana_atom_site_adp_c_333
? ? ? ? ? ? ? ? ? ? ? ?

loop_
_jana_atom_site_adp_d_label
_jana_atom_site_adp_d_type_symbol
_jana_atom_site_adp_d_1111
_jana_atom_site_adp_d_1112
_jana_atom_site_adp_d_1113
_jana_atom_site_adp_d_1122
_jana_atom_site_adp_d_1123
_jana_atom_site_adp_d_1133
_jana_atom_site_adp_d_1222
_jana_atom_site_adp_d_1223
_jana_atom_site_adp_d_1233
_jana_atom_site_adp_d_1333
_jana_atom_site_adp_d_2222
_jana_atom_site_adp_d_2223
_jana_atom_site_adp_d_2233
_jana_atom_site_adp_d_2333
_jana_atom_site_adp_d_3333
? ? ? ? ? ? ? ? ? ? ? ? ? ? ? ? ?

loop_
_jana_atom_site_adp_e_label
_jana_atom_site_adp_e_type_symbol
_jana_atom_site_adp_e_11111
_jana_atom_site_adp_e_11112
_jana_atom_site_adp_e_11113
_jana_atom_site_adp_e_11122
_jana_atom_site_adp_e_11123
_jana_atom_site_adp_e_11133
_jana_atom_site_adp_e_11222
_jana_atom_site_adp_e_11223
_jana_atom_site_adp_e_11233
_jana_atom_site_adp_e_11333
_jana_atom_site_adp_e_12222
_jana_atom_site_adp_e_12223
_jana_atom_site_adp_e_12233
_jana_atom_site_adp_e_12333
_jana_atom_site_adp_e_13333
_jana_atom_site_adp_e_22222
_jana_atom_site_adp_e_22223
_jana_atom_site_adp_e_22233
_jana_atom_site_adp_e_22333
_jana_atom_site_adp_e_23333
_jana_atom_site_adp_e_33333
? ? ? ? ? ? ? ? ? ? ? ? ? ? ? ? ? ? ? ? ? ? ?

loop_
_jana_atom_site_adp_f_label
_jana_atom_site_adp_f_type_symbol
_jana_atom_site_adp_f_111111
_jana_atom_site_adp_f_111112
_jana_atom_site_adp_f_111113
_jana_atom_site_adp_f_111122
_jana_atom_site_adp_f_111123
_jana_atom_site_adp_f_111133
_jana_atom_site_adp_f_111222
_jana_atom_site_adp_f_111223
_jana_atom_site_adp_f_111233
_jana_atom_site_adp_f_111333
_jana_atom_site_adp_f_112222
_jana_atom_site_adp_f_112223
_jana_atom_site_adp_f_112233
_jana_atom_site_adp_f_112333
_jana_atom_site_adp_f_113333
_jana_atom_site_adp_f_122222
_jana_atom_site_adp_f_122223
_jana_atom_site_adp_f_122233
_jana_atom_site_adp_f_122333
_jana_atom_site_adp_f_123333
_jana_atom_site_adp_f_133333
_jana_atom_site_adp_f_222222
_jana_atom_site_adp_f_222223
_jana_atom_site_adp_f_222233
_jana_atom_site_adp_f_222333
_jana_atom_site_adp_f_223333
_jana_atom_site_adp_f_233333
_jana_atom_site_adp_f_333333
? ? ? ? ? ? ? ? ? ? ? ? ? ? ? ? ? ? ? ? ? ? ? ? ? ? ? ? ? ?
